data_7220518
loop_
_publ_author_name
'Pfeiffer, Constance R.'
'Fowler, Drew A.'
'Atwood, Jerry L.'

_publ_section_title
;
 Establishing trends based on solvent system changes in cocrystals
 containing pyrogallol[4]arenes and fluorescent probes rhodamine B and
 pyronin Y
;
_journal_issue 24
_journal_name_full CrystEngComm
_journal_page_first 4475
_journal_paper_doi 10.1039/C5CE00771B
_journal_volume 17
_journal_year 2015
_chemical_formula_moiety 'C36 H40 O12, C17 H19 O1 N2, C2 H6 O1, Cl2'
_chemical_formula_sum 'C55 H65 Cl2 N2 O14'
_chemical_formula_weight 1048.99
_chemical_name_common 'C-ethylpyrogallol[4]arene with pyronin Y'
_space_group_IT_number 2
_symmetry_cell_setting triclinic
_symmetry_Int_Tables_number 2
_symmetry_space_group_name_Hall '-P 1'
_symmetry_space_group_name_H-M 'P -1'
_atom_sites_solution_hydrogens geom
_atom_sites_solution_primary direct
_atom_sites_solution_secondary difmap
_audit_creation_method SHELXL-97
_audit_update_record
;
2014-07-07 deposited with the CCDC.
2015-05-14 downloaded from the CCDC.
;
_cell_angle_alpha 63.031(2)
_cell_angle_beta 69.038(2)
_cell_angle_gamma 84.764(2)
_cell_formula_units_Z 2
_cell_length_a 14.103(2)
_cell_length_b 14.457(2)
_cell_length_c 15.357(3)
_cell_measurement_reflns_used 6474
_cell_measurement_temperature 173(2)
_cell_measurement_theta_max 27.0
_cell_measurement_theta_min 2.6
_cell_volume 2596.4(7)
_computing_cell_refinement 'APEX2 (Bruker AXS, 2008)'
_computing_data_collection 'APEX2 (Bruker AXS, 2008)'
_computing_data_reduction 'APEX2 (Bruker AXS, 2008)'
_computing_molecular_graphics 'X-SEED, Barbour, 2001'
_computing_publication_material 'CIFTAB (Sheldrick, 2013)'
_computing_structure_refinement 'SHELXL-1997 (Sheldrick, 1997)'
_computing_structure_solution 'SHELXS-1997 (Sheldrick, 1997)'
_diffrn_ambient_temperature 173(2)
_diffrn_measured_fraction_theta_full 0.990
_diffrn_measured_fraction_theta_max 0.990
_diffrn_measurement_device_type 'Bruker APEXII CCD area detector'
_diffrn_measurement_method 'omega scans'
_diffrn_radiation_monochromator graphite
_diffrn_radiation_type MoK\a
_diffrn_radiation_wavelength 0.71073
_diffrn_reflns_av_R_equivalents 0.0303
_diffrn_reflns_av_sigmaI/netI 0.0429
_diffrn_reflns_limit_h_max 18
_diffrn_reflns_limit_h_min -18
_diffrn_reflns_limit_k_max 18
_diffrn_reflns_limit_k_min -18
_diffrn_reflns_limit_l_max 19
_diffrn_reflns_limit_l_min -19
_diffrn_reflns_number 30044
_diffrn_reflns_theta_full 27.16
_diffrn_reflns_theta_max 27.16
_diffrn_reflns_theta_min 1.55
_diffrn_source 'fine-focus sealed tube'
_diffrn_standards_decay_% 0.0
_exptl_absorpt_coefficient_mu 0.194
_exptl_absorpt_correction_T_max 0.99
_exptl_absorpt_correction_T_min 0.92
_exptl_absorpt_correction_type multi-scan
_exptl_absorpt_process_details
;
 Data were corrected for decay and absorption using the program SADABS 
 (Sheldrick, G. M. (2003). SADABS. Version 2.10. University of
 G\"ottingen, Germany).
;
_exptl_crystal_colour pink
_exptl_crystal_density_diffrn 1.342
_exptl_crystal_density_method 'not measured'
_exptl_crystal_description plate
_exptl_crystal_F_000 1110
_exptl_crystal_size_max 0.26
_exptl_crystal_size_mid 0.10
_exptl_crystal_size_min 0.01
_refine_diff_density_max 0.817
_refine_diff_density_min -0.702
_refine_diff_density_rms 0.086
_refine_ls_extinction_method none
_refine_ls_goodness_of_fit_ref 1.036
_refine_ls_hydrogen_treatment constr
_refine_ls_matrix_type full
_refine_ls_number_parameters 699
_refine_ls_number_reflns 11415
_refine_ls_number_restraints 156
_refine_ls_restrained_S_all 1.119
_refine_ls_R_factor_all 0.1358
_refine_ls_R_factor_gt 0.0921
_refine_ls_shift/su_max 0.000
_refine_ls_shift/su_mean 0.000
_refine_ls_structure_factor_coef Fsqd
_refine_ls_weighting_details 'calc w=1/[\s^2^(Fo^2^)+(0.0728P)^2^+10.0049P] where P=(Fo^2^+2Fc^2^)/3'
_refine_ls_weighting_scheme calc
_refine_ls_wR_factor_gt 0.2178
_refine_ls_wR_factor_ref 0.2498
_reflns_number_gt 7467
_reflns_number_total 11415
_reflns_threshold_expression >2sigma(I)
_cod_data_source_file c5ce00771b1.cif
_cod_data_source_block 599e
_cod_depositor_comments 'Adding full bibliography for 7220511--7220518.cif.'
_cod_database_code 7220518

loop_
_symmetry_equiv_pos_as_xyz
'x, y, z'
'-x, -y, -z'

loop_
_atom_site_label
_atom_site_type_symbol
_atom_site_fract_x
_atom_site_fract_y
_atom_site_fract_z
_atom_site_U_iso_or_equiv
_atom_site_adp_type
_atom_site_occupancy
_atom_site_symmetry_multiplicity
_atom_site_calc_flag
_atom_site_refinement_flags
_atom_site_disorder_assembly
_atom_site_disorder_group
O9 O 0.2801(2) 0.7055(2) -0.1734(3) 0.0385(8) Uani 1 1 d . . .
H9 H 0.3027 0.7679 -0.2138 0.046 Uiso 1 1 calc R . .
O7 O 0.2770(3) 0.4140(3) 0.1310(3) 0.0453(9) Uani 1 1 d . . .
H7 H 0.3030 0.3888 0.1775 0.054 Uiso 1 1 calc R . .
O8 O 0.2074(3) 0.5138(2) -0.0223(3) 0.0389(8) Uani 1 1 d . . .
H8 H 0.1903 0.5532 -0.0735 0.047 Uiso 1 1 calc R . .
O10 O 0.3172(3) 0.9236(2) -0.3027(3) 0.0464(9) Uani 1 1 d . . .
H10 H 0.3476 0.9732 -0.3614 0.056 Uiso 1 1 calc R . .
O1 O 0.0456(3) 0.9467(3) 0.0958(4) 0.0630(13) Uani 1 1 d U . .
H1 H 0.0280 0.9990 0.1073 0.076 Uiso 1 1 d . . .
O6 O 0.3196(3) 0.3169(3) 0.3193(3) 0.0488(10) Uani 1 1 d . . .
H6 H 0.3287 0.2663 0.3707 0.059 Uiso 1 1 d . . .
C16 C 0.2825(4) 0.5653(4) -0.0193(4) 0.0373(11) Uani 1 1 d . . .
O3 O 0.0394(3) 0.6435(4) 0.4031(3) 0.0641(13) Uani 1 1 d U . .
H3 H -0.0160 0.6321 0.3992 0.077 Uiso 1 1 calc R . .
C17 C 0.3223(3) 0.6651(4) -0.0962(4) 0.0360(11) Uani 1 1 d . . .
O5 O 0.1732(3) 0.3072(4) 0.5144(4) 0.0620(13) Uani 1 1 d . . .
H5 H 0.1859 0.2583 0.4978 0.074 Uiso 1 1 calc R . .
O11 O 0.1870(3) 1.0659(2) -0.2746(3) 0.0534(11) Uani 1 1 d . . .
H11 H 0.1736 1.1256 -0.2801 0.064 Uiso 1 1 d . . .
C15 C 0.3195(4) 0.5135(4) 0.0616(4) 0.0399(12) Uani 1 1 d . . .
C27 C 0.3660(3) 0.9026(4) -0.1599(5) 0.0443(14) Uani 1 1 d . . .
O2 O -0.0547(3) 0.7738(4) 0.2649(3) 0.0650(13) Uani 1 1 d U . .
H2 H -0.0655 0.8046 0.2084 0.078 Uiso 1 1 calc R . .
O12 O 0.1510(3) 1.1101(3) -0.1082(3) 0.0626(13) Uani 1 1 d . . .
H12 H 0.1304 1.0978 -0.0447 0.075 Uiso 1 1 d . . .
C19 C 0.4359(3) 0.6622(5) -0.0117(5) 0.0463(14) Uani 1 1 d . . .
H19 H 0.4887 0.6957 -0.0087 0.056 Uiso 1 1 calc R . .
C20 C 0.3971(4) 0.5617(4) 0.0671(5) 0.0426(13) Uani 1 1 d . . .
C2 C 0.0449(4) 0.7964(5) 0.2472(5) 0.0549(17) Uani 1 1 d U . .
C24 C 0.2241(4) 1.0420(4) -0.1243(5) 0.0495(15) Uani 1 1 d U . .
C23 C 0.2411(4) 1.0212(3) -0.2084(4) 0.0450(14) Uani 1 1 d U . .
C9 C 0.2286(3) 0.3973(5) 0.4321(5) 0.0514(15) Uani 1 1 d U . .
C26 C 0.3468(3) 0.9240(4) -0.0760(5) 0.0495(14) Uani 1 1 d U . .
H26 H 0.3831 0.8902 -0.0299 0.059 Uiso 1 1 calc R . .
C22 C 0.3104(3) 0.9505(4) -0.2247(4) 0.0439(14) Uani 1 1 d . . .
C10 C 0.3004(4) 0.4023(5) 0.3390(5) 0.0454(13) Uani 1 1 d U . .
O4 O 0.1350(3) 0.4793(4) 0.5363(4) 0.094(2) Uani 1 1 d U . .
H4 H 0.0957 0.5269 0.5226 0.113 Uiso 1 1 calc R . .
C21 C 0.4426(3) 0.8255(4) -0.1790(5) 0.0424(13) Uani 1 1 d . . .
H21 H 0.4475 0.8281 -0.2466 0.051 Uiso 1 1 calc R . .
C13 C 0.2603(3) 0.5832(5) 0.3653(5) 0.0608(18) Uani 1 1 d U . .
C5 C 0.2436(4) 0.8478(5) 0.2091(6) 0.066(2) Uani 1 1 d U . .
H13 H 0.3124 0.8649 0.1960 0.079 Uiso 1 1 calc R . .
C11 C 0.3532(3) 0.4970(5) 0.2593(5) 0.0488(15) Uani 1 1 d . . .
C28 C 0.2558(4) 1.0107(5) 0.0394(5) 0.0579(17) Uani 1 1 d U . .
H28 H 0.2094 1.0680 0.0339 0.070 Uiso 1 1 calc R . .
C18 C 0.4013(3) 0.7156(4) -0.0945(4) 0.0404(12) Uani 1 1 d . . .
C35 C 0.3542(4) 1.0481(5) 0.0398(5) 0.0581(17) Uani 1 1 d U . .
H35A H 0.3383 1.0573 0.1035 0.070 Uiso 1 1 calc R . .
H35B H 0.4030 0.9940 0.0424 0.070 Uiso 1 1 calc R . .
C12 C 0.3312(3) 0.5861(5) 0.2734(5) 0.0549(17) Uani 1 1 d . . .
H15 H 0.3657 0.6512 0.2185 0.066 Uiso 1 1 calc R . .
C25 C 0.2764(3) 0.9929(4) -0.0564(5) 0.0518(16) Uani 1 1 d U . .
C3 C 0.0913(4) 0.7329(6) 0.3162(5) 0.0588(18) Uani 1 1 d U . .
C14 C 0.4346(4) 0.5049(5) 0.1578(4) 0.0513(16) Uani 1 1 d . . .
H14 H 0.4449 0.4323 0.1665 0.062 Uiso 1 1 calc R . .
C4 C 0.1923(4) 0.7574(5) 0.2988(5) 0.0586(18) Uani 1 1 d U . .
C6 C 0.1989(4) 0.9139(5) 0.1381(6) 0.0624(19) Uani 1 1 d U . .
C33 C 0.5496(3) 0.8583(5) -0.1926(5) 0.0560(17) Uani 1 1 d . . .
H33A H 0.5469 0.8582 -0.1272 0.067 Uiso 1 1 calc R . .
H33B H 0.5965 0.8061 -0.2037 0.067 Uiso 1 1 calc R . .
C34 C 0.5925(4) 0.9649(5) -0.2830(5) 0.0641(19) Uani 1 1 d . . .
H34A H 0.5940 0.9663 -0.3479 0.096 Uiso 1 1 calc R . .
H34B H 0.6618 0.9797 -0.2895 0.096 Uiso 1 1 calc R . .
H34C H 0.5493 1.0179 -0.2702 0.096 Uiso 1 1 calc R . .
C1 C 0.0986(4) 0.8860(5) 0.1594(5) 0.0582(18) Uani 1 1 d U . .
C31 C 0.5364(4) 0.5522(6) 0.1418(5) 0.0666(19) Uani 1 1 d U . .
H31A H 0.5877 0.5606 0.0741 0.080 Uiso 1 1 calc R . .
H31B H 0.5273 0.6221 0.1390 0.080 Uiso 1 1 calc R . .
C7 C 0.2392(4) 0.6836(5) 0.3773(6) 0.0629(19) Uani 1 1 d U . .
H16 H 0.1867 0.6638 0.4485 0.076 Uiso 1 1 calc R . .
C36 C 0.4034(4) 1.1496(5) -0.0555(5) 0.0636(18) Uani 1 1 d U . .
H36A H 0.4203 1.1407 -0.1188 0.095 Uiso 1 1 calc R . .
H36B H 0.4658 1.1700 -0.0520 0.095 Uiso 1 1 calc R . .
H36C H 0.3561 1.2039 -0.0575 0.095 Uiso 1 1 calc R . .
C29 C 0.3352(4) 0.7305(6) 0.3739(6) 0.078(2) Uani 1 1 d U . .
H29A H 0.3911 0.7450 0.3068 0.093 Uiso 1 1 calc R . .
H29B H 0.3207 0.7975 0.3770 0.093 Uiso 1 1 calc R . .
C8 C 0.2098(4) 0.4881(6) 0.4436(6) 0.0660(19) Uani 1 1 d U . .
C32 C 0.5752(4) 0.4835(9) 0.2298(6) 0.119(4) Uani 1 1 d . . .
H32A H 0.5264 0.4785 0.2963 0.179 Uiso 1 1 calc R . .
H32B H 0.6414 0.5141 0.2159 0.179 Uiso 1 1 calc R . .
H32C H 0.5827 0.4138 0.2337 0.179 Uiso 1 1 calc R . .
O1B O 0.9257(2) 0.5280(2) 0.1111(2) 0.0252(6) Uani 1 1 d . . .
N2B N 0.8838(3) 0.2085(3) 0.4139(3) 0.0261(7) Uani 1 1 d . . .
C6B C 1.0455(3) 0.6702(3) 0.0565(3) 0.0257(8) Uani 1 1 d . . .
C12B C 0.9055(3) 0.3712(3) 0.2601(3) 0.0236(8) Uani 1 1 d . . .
H12B H 0.8537 0.3485 0.2464 0.028 Uiso 1 1 calc R . .
C1B C 0.9682(3) 0.6278(3) 0.0429(3) 0.0226(8) Uani 1 1 d . . .
C2B C 0.9309(3) 0.6807(3) -0.0359(3) 0.0276(9) Uani 1 1 d . . .
H2B H 0.8784 0.6487 -0.0407 0.033 Uiso 1 1 calc R . .
C8B C 1.0330(3) 0.5085(3) 0.2097(3) 0.0276(9) Uani 1 1 d . . .
C13B C 0.9555(3) 0.4686(3) 0.1945(3) 0.0223(8) Uani 1 1 d . . .
C3B C 0.9718(3) 0.7839(3) -0.1102(3) 0.0284(9) Uani 1 1 d . . .
C11B C 0.9314(3) 0.3049(3) 0.3482(3) 0.0220(8) Uani 1 1 d . . .
C17B C 0.9102(3) 0.1374(3) 0.5044(3) 0.0282(9) Uani 1 1 d . . .
H17A H 0.9844 0.1348 0.4830 0.042 Uiso 1 1 calc R . .
H17B H 0.8776 0.0676 0.5332 0.042 Uiso 1 1 calc R . .
H17C H 0.8864 0.1621 0.5578 0.042 Uiso 1 1 calc R . .
C7B C 1.0773(3) 0.6097(3) 0.1397(4) 0.0302(9) Uani 1 1 d . . .
H7B H 1.1295 0.6373 0.1490 0.036 Uiso 1 1 calc R . .
C9B C 1.0572(3) 0.4408(3) 0.2993(4) 0.0310(9) Uani 1 1 d . . .
H9B H 1.1084 0.4642 0.3131 0.037 Uiso 1 1 calc R . .
C10B C 1.0096(3) 0.3435(3) 0.3659(3) 0.0264(8) Uani 1 1 d . . .
H10B H 1.0282 0.3007 0.4248 0.032 Uiso 1 1 calc R . .
N1B N 0.9371(4) 0.8372(3) -0.1898(3) 0.0417(10) Uani 1 1 d . . .
C5B C 1.0847(3) 0.7748(3) -0.0187(4) 0.0313(9) Uani 1 1 d . . .
H5B H 1.1362 0.8070 -0.0127 0.038 Uiso 1 1 calc R . .
C4B C 1.0499(3) 0.8295(3) -0.0987(3) 0.0309(9) Uani 1 1 d . . .
H4B H 1.0778 0.8989 -0.1476 0.037 Uiso 1 1 calc R . .
C15B C 0.9775(5) 0.9427(3) -0.2718(4) 0.0477(14) Uani 1 1 d . . .
H15A H 1.0363 0.9640 -0.2632 0.072 Uiso 1 1 calc R . .
H15B H 0.9246 0.9908 -0.2665 0.072 Uiso 1 1 calc R . .
H15C H 0.9987 0.9439 -0.3404 0.072 Uiso 1 1 calc R . .
C16B C 0.8009(3) 0.1734(3) 0.3969(4) 0.0331(10) Uani 1 1 d . . .
H16A H 0.7457 0.2195 0.4006 0.050 Uiso 1 1 calc R . .
H16B H 0.7751 0.1021 0.4508 0.050 Uiso 1 1 calc R . .
H16C H 0.8263 0.1751 0.3278 0.050 Uiso 1 1 calc R . .
C14B C 0.8544(5) 0.7905(4) -0.1970(4) 0.0477(14) Uani 1 1 d . . .
H14A H 0.8730 0.7238 -0.1977 0.072 Uiso 1 1 calc R . .
H14B H 0.8423 0.8375 -0.2615 0.072 Uiso 1 1 calc R . .
H14C H 0.7922 0.7789 -0.1366 0.072 Uiso 1 1 calc R . .
Cl1A Cl 0.17928(15) 0.10132(18) 0.49604(19) 0.0260(4) Uiso 0.50 1 d P A 1
O1C O 0.1407(5) 0.3805(4) 0.7104(4) 0.0411(14) Uani 0.60 1 d P B 1
H1C H 0.1405 0.4320 0.6550 0.049 Uiso 0.60 1 calc PR B 1
Cl2A Cl 0.19204(15) 0.13628(18) 0.45298(19) 0.0260(4) Uiso 0.50 1 d P C 2
C30 C 0.3696(5) 0.6572(7) 0.4646(8) 0.092(3) Uani 1 1 d U . .
H30A H 0.3145 0.6427 0.5312 0.138 Uiso 1 1 calc R . .
H30B H 0.4299 0.6902 0.4605 0.138 Uiso 1 1 calc R . .
H30C H 0.3865 0.5918 0.4602 0.138 Uiso 1 1 calc R . .
C2C C 0.3179(8) 0.3414(9) 0.6603(9) 0.056(3) Uani 0.60 1 d P B 1
H2C1 H 0.3788 0.3476 0.6745 0.084 Uiso 0.60 1 calc PR B 1
H2C2 H 0.3312 0.3818 0.5852 0.084 Uiso 0.60 1 calc PR B 1
H2C3 H 0.3006 0.2681 0.6825 0.084 Uiso 0.60 1 calc PR B 1
C1C C 0.2268(10) 0.3844(7) 0.7221(7) 0.051(2) Uani 0.60 1 d PU B 1
H1C1 H 0.2162 0.3446 0.7974 0.061 Uiso 0.60 1 calc PR B 1
H1C2 H 0.2464 0.4578 0.7002 0.061 Uiso 0.60 1 calc PR B 1
O2C O 0.1776(11) 0.3303(12) 0.7658(12) 0.083(4) Uiso 0.40 1 d P D 2
H2C H 0.1605 0.2760 0.8231 0.099 Uiso 0.40 1 calc PR D 2
C3C C 0.2704(9) 0.3738(9) 0.7463(10) 0.029(2) Uiso 0.40 1 d P D 2
H3C1 H 0.2801 0.3520 0.8134 0.034 Uiso 0.40 1 calc PR D 2
H3C2 H 0.2705 0.4507 0.7126 0.034 Uiso 0.40 1 calc PR D 2
C4C C 0.3581(12) 0.3420(12) 0.6764(12) 0.042(3) Uiso 0.40 1 d P D 2
H4C1 H 0.4222 0.3769 0.6622 0.064 Uiso 0.40 1 calc PR D 2
H4C2 H 0.3481 0.3620 0.6104 0.064 Uiso 0.40 1 calc PR D 2
H4C3 H 0.3610 0.2664 0.7113 0.064 Uiso 0.40 1 calc PR D 2
Cl1B Cl 0.4149(4) 0.1825(4) 0.5250(4) 0.0602(12) Uiso 0.30 1 d P E 1
Cl2B Cl 0.3745(4) 0.0812(4) 0.5223(4) 0.0329(11) Uiso 0.20 1 d P F 2
Cl3B Cl 0.4615(4) 0.0314(5) 0.5117(5) 0.0394(12) Uiso 0.20 1 d P . 3
Cl5B Cl 0.4964(7) 0.2347(7) 0.4292(7) 0.0463(19) Uiso 0.15 1 d P G 4
Cl4B Cl 0.4796(7) 0.1441(7) 0.4551(7) 0.050(2) Uiso 0.15 1 d P H 5

loop_
_atom_site_aniso_label
_atom_site_aniso_U_11
_atom_site_aniso_U_22
_atom_site_aniso_U_33
_atom_site_aniso_U_23
_atom_site_aniso_U_13
_atom_site_aniso_U_12
O9 0.0352(17) 0.0263(16) 0.073(2) -0.0269(17) -0.0346(17) 0.0078(13)
O7 0.064(2) 0.046(2) 0.068(2) -0.0425(19) -0.053(2) 0.0302(18)
O8 0.053(2) 0.0268(16) 0.063(2) -0.0239(16) -0.0446(18) 0.0095(14)
O10 0.0400(19) 0.0241(16) 0.055(2) -0.0225(16) 0.0132(16) -0.0074(14)
O1 0.039(2) 0.062(2) 0.082(3) -0.058(2) 0.028(2) -0.0286(18)
O6 0.053(2) 0.079(3) 0.061(2) -0.060(2) -0.0419(19) 0.045(2)
C16 0.040(2) 0.038(3) 0.072(3) -0.044(3) -0.039(2) 0.020(2)
O3 0.0252(17) 0.132(4) 0.046(2) -0.055(2) 0.0039(15) -0.029(2)
C17 0.031(2) 0.037(2) 0.071(3) -0.041(3) -0.032(2) 0.0188(19)
O5 0.0232(17) 0.107(3) 0.099(3) -0.092(3) -0.0070(19) 0.0028(19)
O11 0.069(3) 0.0165(15) 0.039(2) -0.0102(15) 0.0168(18) -0.0010(16)
C15 0.047(3) 0.042(3) 0.070(3) -0.047(3) -0.042(3) 0.031(2)
C27 0.0129(19) 0.047(3) 0.087(4) -0.053(3) -0.002(2) -0.0022(18)
O2 0.0342(19) 0.120(4) 0.042(2) -0.047(2) 0.0099(16) -0.043(2)
O12 0.054(2) 0.0258(17) 0.066(3) -0.0228(18) 0.0274(19) 0.0006(16)
C19 0.024(2) 0.078(4) 0.089(4) -0.076(4) -0.031(3) 0.024(2)
C20 0.033(2) 0.067(4) 0.077(4) -0.065(3) -0.038(3) 0.033(2)
C2 0.027(2) 0.087(4) 0.064(3) -0.064(3) 0.018(2) -0.029(3)
C24 0.023(2) 0.028(2) 0.079(4) -0.036(3) 0.020(2) -0.0108(18)
C23 0.031(2) 0.016(2) 0.060(3) -0.015(2) 0.015(2) -0.0087(17)
C9 0.015(2) 0.092(4) 0.085(4) -0.075(4) -0.013(2) 0.004(2)
C26 0.017(2) 0.062(3) 0.094(4) -0.065(3) -0.005(2) -0.003(2)
C22 0.023(2) 0.028(2) 0.069(3) -0.033(2) 0.014(2) -0.0112(18)
C10 0.026(2) 0.083(4) 0.072(3) -0.067(3) -0.030(2) 0.025(2)
O4 0.041(2) 0.108(4) 0.144(4) -0.114(4) 0.042(2) -0.035(2)
C21 0.017(2) 0.057(3) 0.082(4) -0.060(3) -0.013(2) 0.0062(19)
C13 0.019(2) 0.099(4) 0.103(4) -0.092(4) -0.001(2) -0.007(2)
C5 0.025(2) 0.083(4) 0.110(5) -0.089(4) 0.019(3) -0.020(3)
C11 0.022(2) 0.097(4) 0.077(4) -0.078(4) -0.026(2) 0.023(3)
C28 0.023(2) 0.064(3) 0.101(4) -0.070(3) 0.012(2) -0.014(2)
C18 0.021(2) 0.053(3) 0.082(4) -0.059(3) -0.022(2) 0.016(2)
C35 0.029(2) 0.068(4) 0.089(4) -0.067(3) 0.012(2) -0.020(2)
C12 0.018(2) 0.102(5) 0.093(4) -0.088(4) -0.014(2) 0.008(2)
C25 0.017(2) 0.051(3) 0.095(4) -0.058(3) 0.008(2) -0.010(2)
C3 0.030(2) 0.102(4) 0.062(3) -0.070(3) 0.017(2) -0.031(3)
C14 0.035(3) 0.103(5) 0.071(4) -0.077(4) -0.035(3) 0.041(3)
C4 0.023(2) 0.092(4) 0.089(4) -0.083(4) 0.011(2) -0.017(2)
C6 0.026(2) 0.076(4) 0.099(5) -0.079(4) 0.020(3) -0.020(2)
C33 0.015(2) 0.089(4) 0.102(5) -0.084(4) -0.009(2) 0.003(2)
C34 0.022(2) 0.106(5) 0.089(5) -0.079(4) 0.004(3) -0.015(3)
C1 0.029(2) 0.073(4) 0.085(4) -0.070(4) 0.016(3) -0.018(3)
C31 0.027(2) 0.153(6) 0.069(4) -0.088(4) -0.025(2) 0.031(3)
C7 0.021(2) 0.099(4) 0.103(4) -0.092(4) 0.007(3) -0.012(3)
C36 0.035(3) 0.077(4) 0.092(4) -0.062(4) 0.002(3) -0.024(3)
C29 0.030(3) 0.115(5) 0.136(6) -0.114(5) -0.002(3) -0.009(3)
C8 0.019(2) 0.106(5) 0.107(5) -0.098(4) 0.010(2) -0.013(3)
C32 0.032(3) 0.313(14) 0.083(5) -0.143(8) -0.037(3) 0.060(5)
O1B 0.0298(15) 0.0207(14) 0.0252(14) -0.0059(12) -0.0146(12) -0.0022(11)
N2B 0.0296(18) 0.0238(17) 0.0256(18) -0.0084(15) -0.0139(15) 0.0017(14)
C6B 0.0179(18) 0.023(2) 0.033(2) -0.0124(18) -0.0051(16) 0.0001(15)
C12B 0.0259(19) 0.0237(19) 0.028(2) -0.0138(17) -0.0132(16) 0.0006(15)
C1B 0.0230(19) 0.0188(18) 0.0232(19) -0.0077(16) -0.0070(15) -0.0003(15)
C2B 0.033(2) 0.024(2) 0.029(2) -0.0136(18) -0.0130(18) 0.0040(17)
C8B 0.023(2) 0.026(2) 0.035(2) -0.0123(18) -0.0141(17) 0.0012(16)
C13B 0.0224(19) 0.024(2) 0.0229(19) -0.0102(17) -0.0115(15) 0.0027(15)
C3B 0.042(2) 0.0194(19) 0.024(2) -0.0104(17) -0.0106(18) 0.0057(17)
C11B 0.0247(19) 0.0209(18) 0.0231(19) -0.0119(16) -0.0099(16) 0.0055(15)
C17B 0.035(2) 0.027(2) 0.024(2) -0.0108(17) -0.0136(17) 0.0066(17)
C7B 0.0207(19) 0.026(2) 0.044(3) -0.014(2) -0.0139(18) 0.0001(16)
C9B 0.031(2) 0.030(2) 0.042(3) -0.016(2) -0.024(2) 0.0049(17)
C10B 0.032(2) 0.026(2) 0.027(2) -0.0119(17) -0.0181(17) 0.0077(17)
N1B 0.078(3) 0.0204(18) 0.031(2) -0.0083(16) -0.027(2) 0.0037(19)
C5B 0.0203(19) 0.026(2) 0.041(3) -0.014(2) -0.0039(18) -0.0013(16)
C4B 0.032(2) 0.021(2) 0.030(2) -0.0109(18) -0.0013(18) -0.0019(17)
C15B 0.095(4) 0.020(2) 0.030(2) -0.008(2) -0.029(3) 0.011(2)
C16B 0.035(2) 0.025(2) 0.036(2) -0.0065(19) -0.018(2) -0.0021(18)
C14B 0.087(4) 0.029(2) 0.045(3) -0.017(2) -0.045(3) 0.014(3)
O1C 0.050(3) 0.018(3) 0.029(3) -0.003(2) 0.005(3) 0.000(2)
C30 0.049(3) 0.116(5) 0.182(7) -0.121(6) -0.049(4) 0.017(3)
C2C 0.041(5) 0.071(7) 0.064(7) -0.047(6) -0.002(5) -0.008(5)
C1C 0.092(7) 0.024(4) 0.027(4) -0.012(3) -0.011(5) 0.004(4)

loop_
_atom_type_symbol
_atom_type_description
_atom_type_scat_dispersion_real
_atom_type_scat_dispersion_imag
_atom_type_scat_source
C C 0.0033 0.0016 'International Tables Vol C Tables 4.2.6.8 and 6.1.1.4'
H H 0.0000 0.0000 'International Tables Vol C Tables 4.2.6.8 and 6.1.1.4'
O O 0.0106 0.0060 'International Tables Vol C Tables 4.2.6.8 and 6.1.1.4'
N N 0.0061 0.0033 'International Tables Vol C Tables 4.2.6.8 and 6.1.1.4'
Cl Cl 0.1484 0.1585 'International Tables Vol C Tables 4.2.6.8 and 6.1.1.4'

loop_
_geom_angle_atom_site_label_1
_geom_angle_atom_site_label_2
_geom_angle_atom_site_label_3
_geom_angle
C17 O9 H9 109.5
C15 O7 H7 109.5
C16 O8 H8 109.5
C22 O10 H10 109.5
C1 O1 H1 109.0
C10 O6 H6 109.5
O8 C16 C17 121.1(4)
O8 C16 C15 118.1(5)
C17 C16 C15 120.8(4)
C3 O3 H3 109.5
O9 C17 C16 114.2(4)
O9 C17 C18 125.0(5)
C16 C17 C18 120.8(4)
C9 O5 H5 109.5
C23 O11 H11 109.5
O7 C15 C16 115.6(4)
O7 C15 C20 124.0(4)
C16 C15 C20 120.3(5)
C22 C27 C26 117.7(4)
C22 C27 C21 120.3(4)
C26 C27 C21 121.9(5)
C2 O2 H2 109.5
C24 O12 H12 109.2
C18 C19 C20 123.4(4)
C18 C19 H19 118.3
C20 C19 H19 118.3
C19 C20 C15 117.6(5)
C19 C20 C14 122.8(4)
C15 C20 C14 119.6(5)
O2 C2 C3 121.0(5)
O2 C2 C1 119.2(7)
C3 C2 C1 119.8(5)
C25 C24 C23 120.2(4)
C25 C24 O12 121.2(5)
C23 C24 O12 118.6(6)
O11 C23 C24 121.3(4)
O11 C23 C22 118.3(5)
C24 C23 C22 120.3(6)
O5 C9 C8 116.7(5)
O5 C9 C10 124.0(5)
C8 C9 C10 119.3(6)
C27 C26 C25 122.8(6)
C27 C26 H26 118.6
C25 C26 H26 118.6
C27 C22 O10 120.7(4)
C27 C22 C23 120.7(5)
O10 C22 C23 118.4(5)
O6 C10 C11 116.9(4)
O6 C10 C9 122.8(6)
C11 C10 C9 120.2(5)
C8 O4 H4 109.5
C18 C21 C27 109.7(4)
C18 C21 C33 114.7(5)
C27 C21 C33 111.4(4)
C18 C21 H21 106.9
C27 C21 H21 106.9
C33 C21 H21 106.9
C8 C13 C12 117.9(5)
C8 C13 C7 121.8(5)
C12 C13 C7 120.2(6)
C6 C5 C4 123.3(5)
C6 C5 H13 118.3
C4 C5 H13 118.3
C12 C11 C10 118.7(5)
C12 C11 C14 119.6(6)
C10 C11 C14 121.7(5)
C6 C28 C25 109.7(4)
C6 C28 C35 114.2(6)
C25 C28 C35 111.3(4)
C6 C28 H28 107.1
C25 C28 H28 107.1
C35 C28 H28 107.1
C19 C18 C17 117.2(5)
C19 C18 C21 123.1(4)
C17 C18 C21 119.7(5)
C36 C35 C28 112.5(6)
C36 C35 H35A 109.1
C28 C35 H35A 109.1
C36 C35 H35B 109.1
C28 C35 H35B 109.1
H35A C35 H35B 107.8
C11 C12 C13 122.2(6)
C11 C12 H15 118.9
C13 C12 H15 118.9
C24 C25 C26 118.2(5)
C24 C25 C28 121.3(5)
C26 C25 C28 120.5(6)
O3 C3 C2 120.5(4)
O3 C3 C4 118.8(7)
C2 C3 C4 120.8(6)
C20 C14 C11 110.3(4)
C20 C14 C31 114.7(6)
C11 C14 C31 109.9(4)
C20 C14 H14 107.2
C11 C14 H14 107.2
C31 C14 H14 107.2
C5 C4 C3 117.5(7)
C5 C4 C7 124.5(5)
C3 C4 C7 118.1(6)
C1 C6 C5 116.7(6)
C1 C6 C28 120.2(7)
C5 C6 C28 123.1(5)
C34 C33 C21 113.6(5)
C34 C33 H33A 108.8
C21 C33 H33A 108.8
C34 C33 H33B 108.8
C21 C33 H33B 108.8
H33A C33 H33B 107.7
C33 C34 H34A 109.5
C33 C34 H34B 109.5
H34A C34 H34B 109.5
C33 C34 H34C 109.5
H34A C34 H34C 109.5
H34B C34 H34C 109.5
O1 C1 C6 122.0(6)
O1 C1 C2 116.1(5)
C6 C1 C2 121.9(8)
C32 C31 C14 111.4(7)
C32 C31 H31A 109.4
C14 C31 H31A 109.4
C32 C31 H31B 109.4
C14 C31 H31B 109.4
H31A C31 H31B 108.0
C4 C7 C13 109.7(5)
C4 C7 C29 114.9(6)
C13 C7 C29 111.0(5)
C4 C7 H16 106.9
C13 C7 H16 106.9
C29 C7 H16 106.9
C35 C36 H36A 109.5
C35 C36 H36B 109.5
H36A C36 H36B 109.5
C35 C36 H36C 109.5
H36A C36 H36C 109.5
H36B C36 H36C 109.5
C30 C29 C7 111.9(6)
C30 C29 H29A 109.2
C7 C29 H29A 109.2
C30 C29 H29B 109.2
C7 C29 H29B 109.2
H29A C29 H29B 107.9
C13 C8 C9 121.6(5)
C13 C8 O4 121.4(5)
C9 C8 O4 116.9(6)
C31 C32 H32A 109.5
C31 C32 H32B 109.5
H32A C32 H32B 109.5
C31 C32 H32C 109.5
H32A C32 H32C 109.5
H32B C32 H32C 109.5
C1B O1B C13B 120.7(3)
C11B N2B C17B 122.3(3)
C11B N2B C16B 119.8(3)
C17B N2B C16B 117.9(3)
C7B C6B C1B 119.3(4)
C7B C6B C5B 124.8(4)
C1B C6B C5B 115.9(4)
C13B C12B C11B 119.6(3)
C13B C12B H12B 120.2
C11B C12B H12B 120.2
C2B C1B O1B 115.7(3)
C2B C1B C6B 124.1(4)
O1B C1B C6B 120.2(3)
C1B C2B C3B 119.0(4)
C1B C2B H2B 120.5
C3B C2B H2B 120.5
C7B C8B C13B 119.1(4)
C7B C8B C9B 125.2(4)
C13B C8B C9B 115.7(4)
O1B C13B C12B 115.9(3)
O1B C13B C8B 120.4(3)
C12B C13B C8B 123.7(4)
N1B C3B C2B 120.0(4)
N1B C3B C4B 121.5(4)
C2B C3B C4B 118.4(4)
N2B C11B C12B 121.0(3)
N2B C11B C10B 121.1(3)
C12B C11B C10B 118.0(4)
N2B C17B H17A 109.5
N2B C17B H17B 109.5
H17A C17B H17B 109.5
N2B C17B H17C 109.5
H17A C17B H17C 109.5
H17B C17B H17C 109.5
C6B C7B C8B 120.2(4)
C6B C7B H7B 119.9
C8B C7B H7B 119.9
C10B C9B C8B 122.4(4)
C10B C9B H9B 118.8
C8B C9B H9B 118.8
C9B C10B C11B 120.7(4)
C9B C10B H10B 119.7
C11B C10B H10B 119.7
C3B N1B C14B 120.4(4)
C3B N1B C15B 123.5(4)
C14B N1B C15B 116.2(4)
C4B C5B C6B 121.6(4)
C4B C5B H5B 119.2
C6B C5B H5B 119.2
C5B C4B C3B 121.0(4)
C5B C4B H4B 119.5
C3B C4B H4B 119.5
N1B C15B H15A 109.5
N1B C15B H15B 109.5
H15A C15B H15B 109.5
N1B C15B H15C 109.5
H15A C15B H15C 109.5
H15B C15B H15C 109.5
N2B C16B H16A 109.5
N2B C16B H16B 109.5
H16A C16B H16B 109.5
N2B C16B H16C 109.5
H16A C16B H16C 109.5
H16B C16B H16C 109.5
N1B C14B H14A 109.5
N1B C14B H14B 109.5
H14A C14B H14B 109.5
N1B C14B H14C 109.5
H14A C14B H14C 109.5
H14B C14B H14C 109.5
C29 C30 H30A 109.5
C29 C30 H30B 109.5
H30A C30 H30B 109.5
C29 C30 H30C 109.5
H30A C30 H30C 109.5
H30B C30 H30C 109.5
C1C C2C H2C1 109.5
C1C C2C H2C2 109.5
H2C1 C2C H2C2 109.5
C1C C2C H2C3 109.5
H2C1 C2C H2C3 109.5
H2C2 C2C H2C3 109.5
O1C C1C C2C 115.9(8)
O1C C1C H1C1 108.3
C2C C1C H1C1 108.3
O1C C1C H1C2 108.3
C2C C1C H1C2 108.3
H1C1 C1C H1C2 107.4
C3C O2C H2C 109.5
O2C C3C C4C 112.2(11)
O2C C3C H3C1 109.2
C4C C3C H3C1 109.2
O2C C3C H3C2 109.2
C4C C3C H3C2 109.2
H3C1 C3C H3C2 107.9
C3C C4C H4C1 109.5
C3C C4C H4C2 109.5
H4C1 C4C H4C2 109.5
C3C C4C H4C3 109.5
H4C1 C4C H4C3 109.5
H4C2 C4C H4C3 109.5

loop_
_geom_bond_atom_site_label_1
_geom_bond_atom_site_label_2
_geom_bond_distance
_geom_bond_site_symmetry_2
O9 C17 1.383(6) .
O9 H9 0.8400 .
O7 C15 1.369(6) .
O7 H7 0.8400 .
O8 C16 1.376(5) .
O8 H8 0.8400 .
O10 C22 1.388(6) .
O10 H10 0.8400 .
O1 C1 1.381(8) .
O1 H1 0.8471 .
O6 C10 1.381(6) .
O6 H6 0.8401 .
C16 C17 1.385(7) .
C16 C15 1.387(7) .
O3 C3 1.378(7) .
O3 H3 0.8400 .
C17 C18 1.400(6) .
O5 C9 1.375(8) .
O5 H5 0.8400 .
O11 C23 1.379(7) .
O11 H11 0.8395 .
C15 C20 1.397(6) .
C27 C22 1.385(8) .
C27 C26 1.388(7) .
C27 C21 1.532(6) .
O2 C2 1.371(6) .
O2 H2 0.8400 .
O12 C24 1.395(6) .
O12 H12 0.8455 .
C19 C18 1.392(8) .
C19 C20 1.396(8) .
C19 H19 0.9500 .
C20 C14 1.517(7) .
C2 C3 1.378(10) .
C2 C1 1.391(9) .
C24 C25 1.385(9) .
C24 C23 1.390(8) .
C23 C22 1.392(6) .
C9 C8 1.392(7) .
C9 C10 1.399(7) .
C26 C25 1.395(7) .
C26 H26 0.9500 .
C10 C11 1.393(9) .
O4 C8 1.394(6) .
O4 H4 0.8400 .
C21 C18 1.517(8) .
C21 C33 1.537(6) .
C21 H21 1.0000 .
C13 C8 1.383(9) .
C13 C12 1.392(7) .
C13 C7 1.533(7) .
C5 C6 1.391(10) .
C5 C4 1.399(9) .
C5 H13 0.9500 .
C11 C12 1.391(7) .
C11 C14 1.531(7) .
C28 C6 1.520(9) .
C28 C25 1.530(8) .
C28 C35 1.537(7) .
C28 H28 1.0000 .
C35 C36 1.513(9) .
C35 H35A 0.9900 .
C35 H35B 0.9900 .
C12 H15 0.9500 .
C3 C4 1.399(7) .
C14 C31 1.538(7) .
C14 H14 1.0000 .
C4 C7 1.518(10) .
C6 C1 1.387(7) .
C33 C34 1.516(9) .
C33 H33A 0.9900 .
C33 H33B 0.9900 .
C34 H34A 0.9800 .
C34 H34B 0.9800 .
C34 H34C 0.9800 .
C31 C32 1.525(9) .
C31 H31A 0.9900 .
C31 H31B 0.9900 .
C7 C29 1.543(7) .
C7 H16 1.0000 .
C36 H36A 0.9800 .
C36 H36B 0.9800 .
C36 H36C 0.9800 .
C29 C30 1.534(12) .
C29 H29A 0.9900 .
C29 H29B 0.9900 .
C32 H32A 0.9800 .
C32 H32B 0.9800 .
C32 H32C 0.9800 .
O1B C1B 1.369(5) .
O1B C13B 1.370(5) .
N2B C11B 1.350(5) .
N2B C17B 1.459(5) .
N2B C16B 1.464(5) .
C6B C7B 1.387(6) .
C6B C1B 1.417(5) .
C6B C5B 1.428(6) .
C12B C13B 1.372(5) .
C12B C11B 1.413(5) .
C12B H12B 0.9500 .
C1B C2B 1.366(6) .
C2B C3B 1.415(6) .
C2B H2B 0.9500 .
C8B C7B 1.395(6) .
C8B C13B 1.414(5) .
C8B C9B 1.421(6) .
C3B N1B 1.354(6) .
C3B C4B 1.435(6) .
C11B C10B 1.437(5) .
C17B H17A 0.9800 .
C17B H17B 0.9800 .
C17B H17C 0.9800 .
C7B H7B 0.9500 .
C9B C10B 1.360(6) .
C9B H9B 0.9500 .
C10B H10B 0.9500 .
N1B C14B 1.460(7) .
N1B C15B 1.462(6) .
C5B C4B 1.362(6) .
C5B H5B 0.9500 .
C4B H4B 0.9500 .
C15B H15A 0.9800 .
C15B H15B 0.9800 .
C15B H15C 0.9800 .
C16B H16A 0.9800 .
C16B H16B 0.9800 .
C16B H16C 0.9800 .
C14B H14A 0.9800 .
C14B H14B 0.9800 .
C14B H14C 0.9800 .
O1C C1C 1.298(14) .
O1C H1C 0.8400 .
C30 H30A 0.9800 .
C30 H30B 0.9800 .
C30 H30C 0.9800 .
C2C C1C 1.566(13) .
C2C H2C1 0.9800 .
C2C H2C2 0.9800 .
C2C H2C3 0.9800 .
C1C H1C1 0.9900 .
C1C H1C2 0.9900 .
O2C C3C 1.377(18) .
O2C H2C 0.8400 .
C3C C4C 1.513(18) .
C3C H3C1 0.9900 .
C3C H3C2 0.9900 .
C4C H4C1 0.9800 .
C4C H4C2 0.9800 .
C4C H4C3 0.9800 .
Cl3B Cl3B 1.404(12) 2_656

loop_
_geom_torsion_atom_site_label_1
_geom_torsion_atom_site_label_2
_geom_torsion_atom_site_label_3
_geom_torsion_atom_site_label_4
_geom_torsion
O8 C16 C17 O9 -0.1(6)
C15 C16 C17 O9 178.1(4)
O8 C16 C17 C18 -177.7(4)
C15 C16 C17 C18 0.4(7)
O8 C16 C15 O7 0.4(6)
C17 C16 C15 O7 -177.8(4)
O8 C16 C15 C20 178.8(4)
C17 C16 C15 C20 0.6(7)
C18 C19 C20 C15 0.0(6)
C18 C19 C20 C14 -179.1(4)
O7 C15 C20 C19 177.4(4)
C16 C15 C20 C19 -0.8(6)
O7 C15 C20 C14 -3.4(7)
C16 C15 C20 C14 178.3(4)
C25 C24 C23 O11 177.4(4)
O12 C24 C23 O11 -0.3(6)
C25 C24 C23 C22 0.3(6)
O12 C24 C23 C22 -177.5(4)
C22 C27 C26 C25 -1.6(7)
C21 C27 C26 C25 -179.1(4)
C26 C27 C22 O10 -172.5(4)
C21 C27 C22 O10 5.0(6)
C26 C27 C22 C23 2.9(7)
C21 C27 C22 C23 -179.6(4)
O11 C23 C22 C27 -179.4(4)
C24 C23 C22 C27 -2.2(6)
O11 C23 C22 O10 -3.9(6)
C24 C23 C22 O10 173.3(4)
O5 C9 C10 O6 2.6(7)
C8 C9 C10 O6 -176.5(5)
O5 C9 C10 C11 179.8(4)
C8 C9 C10 C11 0.7(7)
C22 C27 C21 C18 -108.1(5)
C26 C27 C21 C18 69.3(5)
C22 C27 C21 C33 123.8(5)
C26 C27 C21 C33 -58.8(7)
O6 C10 C11 C12 175.9(4)
C9 C10 C11 C12 -1.5(7)
O6 C10 C11 C14 -4.6(6)
C9 C10 C11 C14 178.1(4)
C20 C19 C18 C17 1.0(6)
C20 C19 C18 C21 178.9(4)
O9 C17 C18 C19 -178.6(4)
C16 C17 C18 C19 -1.2(6)
O9 C17 C18 C21 3.4(6)
C16 C17 C18 C21 -179.2(4)
C27 C21 C18 C19 -103.8(5)
C33 C21 C18 C19 22.5(6)
C27 C21 C18 C17 74.1(5)
C33 C21 C18 C17 -159.7(4)
C6 C28 C35 C36 -175.0(4)
C25 C28 C35 C36 60.0(6)
C10 C11 C12 C13 1.6(7)
C14 C11 C12 C13 -177.9(5)
C8 C13 C12 C11 -1.0(8)
C7 C13 C12 C11 179.6(5)
C23 C24 C25 C26 0.9(7)
O12 C24 C25 C26 178.6(4)
C23 C24 C25 C28 -177.3(4)
O12 C24 C25 C28 0.4(7)
C27 C26 C25 C24 -0.2(7)
C27 C26 C25 C28 178.0(4)
C6 C28 C25 C24 107.9(6)
C35 C28 C25 C24 -124.6(5)
C6 C28 C25 C26 -70.3(6)
C35 C28 C25 C26 57.2(7)
O2 C2 C3 O3 1.9(7)
C1 C2 C3 O3 -179.5(4)
O2 C2 C3 C4 -178.8(4)
C1 C2 C3 C4 -0.2(7)
C19 C20 C14 C11 108.9(5)
C15 C20 C14 C11 -70.2(6)
C19 C20 C14 C31 -15.8(6)
C15 C20 C14 C31 165.1(4)
C12 C11 C14 C20 -70.4(6)
C10 C11 C14 C20 110.1(6)
C12 C11 C14 C31 57.0(7)
C10 C11 C14 C31 -122.5(6)
C6 C5 C4 C3 0.6(7)
C6 C5 C4 C7 179.7(4)
O3 C3 C4 C5 179.0(4)
C2 C3 C4 C5 -0.3(7)
O3 C3 C4 C7 -0.1(6)
C2 C3 C4 C7 -179.4(4)
C4 C5 C6 C1 -0.5(7)
C4 C5 C6 C28 -178.5(4)
C25 C28 C6 C1 -69.5(6)
C35 C28 C6 C1 164.7(4)
C25 C28 C6 C5 108.4(6)
C35 C28 C6 C5 -17.4(6)
C18 C21 C33 C34 175.4(4)
C27 C21 C33 C34 -59.3(6)
C5 C6 C1 O1 178.5(4)
C28 C6 C1 O1 -3.4(7)
C5 C6 C1 C2 0.0(7)
C28 C6 C1 C2 178.0(4)
O2 C2 C1 O1 0.3(6)
C3 C2 C1 O1 -178.3(4)
O2 C2 C1 C6 179.0(4)
C3 C2 C1 C6 0.4(7)
C20 C14 C31 C32 -173.0(4)
C11 C14 C31 C32 62.0(7)
C5 C4 C7 C13 -106.6(5)
C3 C4 C7 C13 72.5(5)
C5 C4 C7 C29 19.3(6)
C3 C4 C7 C29 -161.6(4)
C8 C13 C7 C4 -114.7(7)
C12 C13 C7 C4 64.6(6)
C8 C13 C7 C29 117.2(7)
C12 C13 C7 C29 -63.4(8)
C4 C7 C29 C30 172.1(5)
C13 C7 C29 C30 -62.6(7)
C12 C13 C8 C9 0.2(9)
C7 C13 C8 C9 179.5(6)
C12 C13 C8 O4 -177.6(6)
C7 C13 C8 O4 1.8(10)
O5 C9 C8 C13 -179.3(5)
C10 C9 C8 C13 0.0(9)
O5 C9 C8 O4 -1.4(8)
C10 C9 C8 O4 177.8(5)
C13B O1B C1B C2B -178.5(3)
C13B O1B C1B C6B 1.5(5)
C7B C6B C1B C2B 179.7(4)
C5B C6B C1B C2B 0.0(6)
C7B C6B C1B O1B -0.2(6)
C5B C6B C1B O1B -179.9(3)
O1B C1B C2B C3B -179.3(3)
C6B C1B C2B C3B 0.8(6)
C1B O1B C13B C12B 177.7(3)
C1B O1B C13B C8B -1.9(5)
C11B C12B C13B O1B -179.9(3)
C11B C12B C13B C8B -0.4(6)
C7B C8B C13B O1B 1.1(6)
C9B C8B C13B O1B 179.4(4)
C7B C8B C13B C12B -178.4(4)
C9B C8B C13B C12B -0.1(6)
C1B C2B C3B N1B 179.1(4)
C1B C2B C3B C4B -1.0(6)
C17B N2B C11B C12B 178.8(4)
C16B N2B C11B C12B -2.8(6)
C17B N2B C11B C10B -1.6(6)
C16B N2B C11B C10B 176.8(4)
C13B C12B C11B N2B -179.8(4)
C13B C12B C11B C10B 0.6(6)
C1B C6B C7B C8B -0.5(6)
C5B C6B C7B C8B 179.1(4)
C13B C8B C7B C6B 0.1(6)
C9B C8B C7B C6B -178.0(4)
C7B C8B C9B C10B 178.6(4)
C13B C8B C9B C10B 0.4(6)
C8B C9B C10B C11B -0.2(7)
N2B C11B C10B C9B 180.0(4)
C12B C11B C10B C9B -0.4(6)
C2B C3B N1B C14B 2.7(7)
C4B C3B N1B C14B -177.2(4)
C2B C3B N1B C15B -177.9(4)
C4B C3B N1B C15B 2.2(7)
C7B C6B C5B C4B 179.8(4)
C1B C6B C5B C4B -0.5(6)
C6B C5B C4B C3B 0.3(6)
N1B C3B C4B C5B -179.6(4)
C2B C3B C4B C5B 0.5(6)
